data_7131386
loop_
_publ_author_name
'Wang, Yanqi'
'Zhao, Zhiying'
'Cui, Meiyan'
'He, Zhangzhen'

_publ_section_title
;
 Ba<sub>4</sub>Ni<sub>3</sub>F<sub>14</sub>&#xb7;H<sub>2</sub>O: a
 ferrimagnetic compound with a staircase kagom&#xe9; lattice.
;
_journal_issue 26
_journal_name_full 'Chemical communications (Cambridge, England)'
_journal_page_first 3870
_journal_page_last 3873
_journal_paper_doi 10.1039/d2cc06906g
_journal_volume 59
_journal_year 2023
_chemical_formula_sum 'Ba4 F14 H2 Ni3 O'
_chemical_formula_weight 1009.51
_chemical_name_common 'Ba4 Ni3 F15 H2 O'
_space_group_crystal_system orthorhombic
_space_group_IT_number 62
_space_group_name_Hall '-P 2ac 2n'
_space_group_name_H-M_alt 'P n m a'
_atom_sites_solution_hydrogens difmap
_audit_creation_method SHELXL-2018/3
_audit_update_record
;
2023-02-21 deposited with the CCDC.	2023-03-07 downloaded from the CCDC.
;
_cell_angle_alpha 90
_cell_angle_beta 90
_cell_angle_gamma 90
_cell_formula_units_Z 4
_cell_length_a 13.9284(2)
_cell_length_b 12.5175(2)
_cell_length_c 7.65000(10)
_cell_measurement_reflns_used 14269
_cell_measurement_temperature 298(2)
_cell_measurement_theta_max 33.0550
_cell_measurement_theta_min 1.6590
_cell_volume 1333.77(3)
_computing_cell_refinement 'CrysAlisPro 1.171.39.46c (Rigaku OD, 2018)'
_computing_data_collection 'CrysAlisPro 1.171.39.46c (Rigaku OD, 2018)'
_computing_data_reduction 'CrysAlisPro 1.171.39.46c (Rigaku OD, 2018)'
_computing_structure_refinement 'SHELXL-2018/3 (Sheldrick, 2018)'
_computing_structure_solution 'SHELXT 2018/2 (Sheldrick, 2018)'
_diffrn_ambient_temperature 298(2)
_diffrn_measured_fraction_theta_full 0.999
_diffrn_measured_fraction_theta_max 0.937
_diffrn_measurement_device_type 'Enhance (Mo) X-ray Source'
_diffrn_measurement_method 'abstract diffractometer'
_diffrn_radiation_type MoK\a
_diffrn_radiation_wavelength 0.71073
_diffrn_reflns_av_R_equivalents 0.0322
_diffrn_reflns_av_unetI/netI 0.0150
_diffrn_reflns_Laue_measured_fraction_full 0.999
_diffrn_reflns_Laue_measured_fraction_max 0.937
_diffrn_reflns_limit_h_max 21
_diffrn_reflns_limit_h_min -20
_diffrn_reflns_limit_k_max 17
_diffrn_reflns_limit_k_min -18
_diffrn_reflns_limit_l_max 11
_diffrn_reflns_limit_l_min -11
_diffrn_reflns_number 15575
_diffrn_reflns_point_group_measured_fraction_full 0.999
_diffrn_reflns_point_group_measured_fraction_max 0.937
_diffrn_reflns_theta_full 25.242
_diffrn_reflns_theta_max 33.326
_diffrn_reflns_theta_min 2.925
_diffrn_source 'fine-focus sealed X-ray tube'
_exptl_absorpt_coefficient_mu 15.914
_exptl_absorpt_correction_T_max 1.00000
_exptl_absorpt_correction_T_min 0.54926
_exptl_absorpt_correction_type multi-scan
_exptl_absorpt_process_details
;
CrysAlisPro 1.171.39.46c (Rigaku Oxford Diffraction, 2018)
Empirical absorption correction using spherical harmonics,
 implemented in SCALE3 ABSPACK scaling algorithm.
;
_exptl_crystal_colour green
_exptl_crystal_density_diffrn 5.027
_exptl_crystal_description block
_exptl_crystal_F_000 1776
_exptl_crystal_size_max 0.400
_exptl_crystal_size_mid 0.200
_exptl_crystal_size_min 0.200
_refine_diff_density_max 1.312
_refine_diff_density_min -1.696
_refine_diff_density_rms 0.243
_refine_ls_extinction_coef 0.00071(8)
_refine_ls_extinction_expression Fc^*^=kFc[1+0.001xFc^2^\l^3^/sin(2\q)]^-1/4^
_refine_ls_extinction_method 'SHELXL-2018/3 (Sheldrick 2018)'
_refine_ls_goodness_of_fit_ref 1.370
_refine_ls_hydrogen_treatment refall
_refine_ls_matrix_type full
_refine_ls_number_parameters 117
_refine_ls_number_reflns 2513
_refine_ls_number_restraints 2
_refine_ls_restrained_S_all 1.370
_refine_ls_R_factor_all 0.0257
_refine_ls_R_factor_gt 0.0248
_refine_ls_shift/su_max 0.000
_refine_ls_shift/su_mean 0.000
_refine_ls_structure_factor_coef Fsqd
_refine_ls_weighting_details 'w=1/[\s^2^(Fo^2^)+(0.0198P)^2^+7.5490P] where P=(Fo^2^+2Fc^2^)/3'
_refine_ls_weighting_scheme calc
_refine_ls_wR_factor_gt 0.0589
_refine_ls_wR_factor_ref 0.0593
_reflns_Friedel_coverage 0.000
_reflns_number_gt 2472
_reflns_number_total 2513
_reflns_threshold_expression 'I > 2\s(I)'
_cod_data_source_file d2cc06906g2.cif
_cod_data_source_block x
_cod_depositor_comments 'Adding full bibliography for 7131386.cif.'
_cod_original_formula_sum 'Ba4 H2 F14 Ni3 O'
_cod_database_code 7131386
_shelx_shelxl_version_number 2018/3
_shelx_space_group_comment
;
The symmetry employed for this shelxl refinement is uniquely defined
by the following loop, which should always be used as a source of
symmetry information in preference to the above space-group names.
They are only intended as comments.
;
_shelx_estimated_absorpt_t_min 0.635
_shelx_estimated_absorpt_t_max 2.545

loop_
_space_group_symop_operation_xyz
'x, y, z'
'-x+1/2, -y, z+1/2'
'-x, y+1/2, -z'
'x+1/2, -y+1/2, -z+1/2'
'-x, -y, -z'
'x-1/2, y, -z-1/2'
'x, -y-1/2, z'
'-x-1/2, y-1/2, z-1/2'

loop_
_atom_site_label
_atom_site_type_symbol
_atom_site_fract_x
_atom_site_fract_y
_atom_site_fract_z
_atom_site_U_iso_or_equiv
_atom_site_adp_type
_atom_site_occupancy
_atom_site_site_symmetry_order
_atom_site_calc_flag
_atom_site_refinement_flags_posn
_atom_site_refinement_flags_adp
_atom_site_refinement_flags_occupancy
_atom_site_disorder_assembly
_atom_site_disorder_group
Ba1 Ba 0.22338(2) 0.43695(2) 0.28740(3) 0.00965(6) Uani 1 1 d . . . . .
Ba2 Ba 0.38234(2) 0.750000 0.30359(4) 0.00907(7) Uani 1 2 d S T P . .
Ba3 Ba 0.48508(2) 0.250000 0.20980(4) 0.00980(7) Uani 1 2 d S T P . .
Ni1 Ni 0.35455(5) 0.250000 0.59384(8) 0.00772(12) Uani 1 2 d S T P . .
Ni2 Ni 0.500000 0.500000 0.000000 0.00760(12) Uani 1 2 d S . P . .
Ni3 Ni 0.500000 0.500000 0.500000 0.00646(11) Uani 1 2 d S . P . .
F1 F 0.46181(17) 0.35013(18) 0.5283(3) 0.0125(4) Uani 1 1 d . . . . .
F2 F 0.26284(17) 0.13349(19) 0.6461(3) 0.0149(4) Uani 1 1 d . . . . .
F3 F 0.3152(2) 0.250000 0.3440(4) 0.0129(6) Uani 1 2 d S T P . .
F4 F 0.62915(17) 0.5810(2) -0.0327(3) 0.0150(4) Uani 1 1 d . . . . .
F5 F 0.42738(17) 0.63322(19) 0.0284(3) 0.0134(4) Uani 1 1 d . . . . .
F6 F 0.52984(18) 0.4702(2) 0.2499(3) 0.0132(4) Uani 1 1 d . . . . .
F7 F 0.36213(16) 0.5460(2) 0.4486(3) 0.0129(4) Uani 1 1 d . . . . .
F8 F 0.6508(2) 0.250000 0.3481(5) 0.0138(6) Uani 1 2 d S T P . .
O1 O 0.3983(4) 0.250000 0.8444(5) 0.0182(8) Uani 1 2 d DS T P . .
H1 H 0.380(4) 0.1946(4) 0.901(5) 0.027(16) Uiso 1 1 d D . . . .

loop_
_atom_site_aniso_label
_atom_site_aniso_U_11
_atom_site_aniso_U_22
_atom_site_aniso_U_33
_atom_site_aniso_U_23
_atom_site_aniso_U_13
_atom_site_aniso_U_12
Ba1 0.00815(10) 0.01067(10) 0.01013(10) -0.00020(6) -0.00074(6) -0.00011(6)
Ba2 0.00956(13) 0.01101(13) 0.00666(12) 0.000 -0.00073(9) 0.000
Ba3 0.00877(13) 0.01251(13) 0.00813(13) 0.000 0.00095(9) 0.000
Ni1 0.0061(3) 0.0089(3) 0.0081(3) 0.000 0.0003(2) 0.000
Ni2 0.0073(3) 0.0094(3) 0.0061(2) 0.0001(2) -0.0004(2) 0.0008(2)
Ni3 0.0062(2) 0.0078(3) 0.0054(2) -0.00019(19) 0.00018(19) -0.0004(2)
F1 0.0125(10) 0.0082(9) 0.0168(10) 0.0004(8) 0.0016(8) -0.0018(8)
F2 0.0108(10) 0.0127(10) 0.0210(11) 0.0038(9) 0.0017(9) -0.0026(8)
F3 0.0110(14) 0.0160(15) 0.0117(14) 0.000 -0.0036(11) 0.000
F4 0.0107(10) 0.0172(11) 0.0171(11) -0.0005(9) 0.0019(8) -0.0029(8)
F5 0.0152(10) 0.0129(10) 0.0122(10) -0.0006(8) 0.0038(8) 0.0026(8)
F6 0.0148(10) 0.0194(11) 0.0054(8) -0.0002(8) -0.0002(8) 0.0025(9)
F7 0.0092(9) 0.0161(10) 0.0134(10) 0.0008(8) -0.0028(8) -0.0009(8)
F8 0.0105(14) 0.0173(15) 0.0135(14) 0.000 0.0013(11) 0.000
O1 0.031(2) 0.0141(18) 0.0091(16) 0.000 -0.0058(16) 0.000

loop_
_atom_type_symbol
_atom_type_description
_atom_type_scat_dispersion_real
_atom_type_scat_dispersion_imag
_atom_type_scat_source
Ba Ba -0.3244 2.2819 'International Tables Vol C Tables 4.2.6.8 and 6.1.1.4'
F F 0.0171 0.0103 'International Tables Vol C Tables 4.2.6.8 and 6.1.1.4'
Ni Ni 0.3393 1.1124 'International Tables Vol C Tables 4.2.6.8 and 6.1.1.4'
O O 0.0106 0.0060 'International Tables Vol C Tables 4.2.6.8 and 6.1.1.4'
H H 0.0000 0.0000 'International Tables Vol C Tables 4.2.6.8 and 6.1.1.4'

loop_
_geom_angle_atom_site_label_1
_geom_angle_atom_site_label_2
_geom_angle_atom_site_label_3
_geom_angle
_geom_angle_site_symmetry_1
_geom_angle_site_symmetry_3
_geom_angle_publ_flag
F7 Ba1 F2 70.52(7) . 8_665 ?
F7 Ba1 F3 91.51(8) . . ?
F2 Ba1 F3 145.23(9) 8_665 . ?
F7 Ba1 F6 133.01(7) . 6_556 ?
F2 Ba1 F6 83.66(7) 8_665 6_556 ?
F3 Ba1 F6 127.85(8) . 6_556 ?
F7 Ba1 F8 151.08(8) . 6_556 ?
F2 Ba1 F8 130.66(9) 8_665 6_556 ?
F3 Ba1 F8 59.84(9) . 6_556 ?
F6 Ba1 F8 74.28(8) 6_556 6_556 ?
F7 Ba1 F4 80.44(7) . 5_665 ?
F2 Ba1 F4 75.26(7) 8_665 5_665 ?
F3 Ba1 F4 72.47(9) . 5_665 ?
F6 Ba1 F4 130.66(7) 6_556 5_665 ?
F8 Ba1 F4 86.54(9) 6_556 5_665 ?
F7 Ba1 F7 133.02(6) . 2_564 ?
F2 Ba1 F7 66.30(7) 8_665 2_564 ?
F3 Ba1 F7 114.00(8) . 2_564 ?
F6 Ba1 F7 59.01(6) 6_556 2_564 ?
F8 Ba1 F7 64.47(8) 6_556 2_564 ?
F4 Ba1 F7 71.66(7) 5_665 2_564 ?
F7 Ba1 F4 73.26(7) . 6_556 ?
F2 Ba1 F4 74.06(7) 8_665 6_556 ?
F3 Ba1 F4 130.24(9) . 6_556 ?
F6 Ba1 F4 61.99(7) 6_556 6_556 ?
F8 Ba1 F4 127.12(9) 6_556 6_556 ?
F4 Ba1 F4 144.72(2) 5_665 6_556 ?
F7 Ba1 F4 110.47(7) 2_564 6_556 ?
F7 Ba1 F5 112.45(7) . 2_565 ?
F2 Ba1 F5 125.27(7) 8_665 2_565 ?
F3 Ba1 F5 88.79(8) . 2_565 ?
F6 Ba1 F5 53.58(7) 6_556 2_565 ?
F8 Ba1 F5 73.68(9) 6_556 2_565 ?
F4 Ba1 F5 157.90(7) 5_665 2_565 ?
F7 Ba1 F5 107.10(6) 2_564 2_565 ?
F4 Ba1 F5 57.15(7) 6_556 2_565 ?
F7 Ba1 F2 65.54(7) . 7_565 ?
F2 Ba1 F2 129.52(7) 8_665 7_565 ?
F3 Ba1 F2 60.08(9) . 7_565 ?
F6 Ba1 F2 109.09(7) 6_556 7_565 ?
F8 Ba1 F2 99.53(8) 6_556 7_565 ?
F4 Ba1 F2 118.84(7) 5_665 7_565 ?
F7 Ba1 F2 161.40(7) 2_564 7_565 ?
F4 Ba1 F2 70.62(7) 6_556 7_565 ?
F5 Ba1 F2 57.02(6) 2_565 7_565 ?
F7 Ba1 Ni2 107.76(5) . 2_565 ?
F2 Ba1 Ni2 92.44(5) 8_665 2_565 ?
F3 Ba1 Ni2 121.80(7) . 2_565 ?
F6 Ba1 Ni2 33.26(5) 6_556 2_565 ?
F8 Ba1 Ni2 92.26(7) 6_556 2_565 ?
F4 Ba1 Ni2 162.32(5) 5_665 2_565 ?
F7 Ba1 Ni2 91.90(5) 2_564 2_565 ?
F4 Ba1 Ni2 35.31(5) 6_556 2_565 ?
F5 Ba1 Ni2 33.01(5) 2_565 2_565 ?
F2 Ba1 Ni2 78.77(5) 7_565 2_565 ?
F7 Ba1 Ni1 71.36(5) . . ?
F2 Ba1 Ni1 141.19(5) 8_665 . ?
F3 Ba1 Ni1 30.26(7) . . ?
F6 Ba1 Ni1 129.28(5) 6_556 . ?
F8 Ba1 Ni1 83.38(6) 6_556 . ?
F4 Ba1 Ni1 91.54(5) 5_665 . ?
F7 Ba1 Ni1 143.97(5) 2_564 . ?
F4 Ba1 Ni1 101.61(5) 6_556 . ?
F5 Ba1 Ni1 76.75(5) 2_565 . ?
F2 Ba1 Ni1 31.14(5) 7_565 . ?
Ni2 Ba1 Ni1 105.854(11) 2_565 . ?
F5 Ba2 F5 67.28(10) 7_575 . ?
F5 Ba2 F8 145.77(5) 7_575 5_666 ?
F5 Ba2 F8 145.77(5) . 5_666 ?
F5 Ba2 F2 96.79(7) 7_575 8_665 ?
F5 Ba2 F2 62.27(7) . 8_665 ?
F8 Ba2 F2 107.69(8) 5_666 8_665 ?
F5 Ba2 F2 62.27(7) 7_575 2_564 ?
F5 Ba2 F2 96.79(7) . 2_564 ?
F8 Ba2 F2 107.69(8) 5_666 2_564 ?
F2 Ba2 F2 63.57(10) 8_665 2_564 ?
F5 Ba2 F7 147.75(7) 7_575 . ?
F5 Ba2 F7 80.49(7) . . ?
F8 Ba2 F7 65.93(5) 5_666 . ?
F2 Ba2 F7 67.57(7) 8_665 . ?
F2 Ba2 F7 125.43(7) 2_564 . ?
F5 Ba2 F7 80.49(7) 7_575 7_575 ?
F5 Ba2 F7 147.75(7) . 7_575 ?
F8 Ba2 F7 65.93(5) 5_666 7_575 ?
F2 Ba2 F7 125.43(7) 8_665 7_575 ?
F2 Ba2 F7 67.57(7) 2_564 7_575 ?
F7 Ba2 F7 131.71(10) . 7_575 ?
F5 Ba2 F1 86.26(7) 7_575 3_656 ?
F5 Ba2 F1 115.31(7) . 3_656 ?
F8 Ba2 F1 71.45(8) 5_666 3_656 ?
F2 Ba2 F1 174.63(7) 8_665 3_656 ?
F2 Ba2 F1 121.80(7) 2_564 3_656 ?
F7 Ba2 F1 107.61(7) . 3_656 ?
F7 Ba2 F1 59.37(6) 7_575 3_656 ?
F5 Ba2 F1 115.31(7) 7_575 5_666 ?
F5 Ba2 F1 86.25(7) . 5_666 ?
F8 Ba2 F1 71.45(8) 5_666 5_666 ?
F2 Ba2 F1 121.80(7) 8_665 5_666 ?
F2 Ba2 F1 174.63(7) 2_564 5_666 ?
F7 Ba2 F1 59.37(6) . 5_666 ?
F7 Ba2 F1 107.61(7) 7_575 5_666 ?
F1 Ba2 F1 52.83(9) 3_656 5_666 ?
F5 Ba2 O1 59.99(8) 7_575 5_666 ?
F5 Ba2 O1 59.99(8) . 5_666 ?
F8 Ba2 O1 120.18(10) 5_666 5_666 ?
F2 Ba2 O1 122.24(8) 8_665 5_666 ?
F2 Ba2 O1 122.24(8) 2_564 5_666 ?
F7 Ba2 O1 103.42(6) . 5_666 ?
F7 Ba2 O1 103.42(6) 7_575 5_666 ?
F1 Ba2 O1 55.68(8) 3_656 5_666 ?
F1 Ba2 O1 55.68(8) 5_666 5_666 ?
F5 Ba2 Ni1 82.23(5) 7_575 2_564 ?
F5 Ba2 Ni1 82.23(5) . 2_564 ?
F8 Ba2 Ni1 106.09(7) 5_666 2_564 ?
F2 Ba2 Ni1 32.11(5) 8_665 2_564 ?
F2 Ba2 Ni1 32.11(5) 2_564 2_564 ?
F7 Ba2 Ni1 94.76(5) . 2_564 ?
F7 Ba2 Ni1 94.76(5) 7_575 2_564 ?
F1 Ba2 Ni1 153.20(5) 3_656 2_564 ?
F1 Ba2 Ni1 153.20(5) 5_666 2_564 ?
O1 Ba2 Ni1 133.73(7) 5_666 2_564 ?
F5 Ba2 Ni1 86.25(5) 7_575 5_666 ?
F5 Ba2 Ni1 86.25(5) . 5_666 ?
F8 Ba2 Ni1 87.76(7) 5_666 5_666 ?
F2 Ba2 Ni1 143.63(5) 8_665 5_666 ?
F2 Ba2 Ni1 143.63(5) 2_564 5_666 ?
F7 Ba2 Ni1 90.88(5) . 5_666 ?
F7 Ba2 Ni1 90.88(5) 7_575 5_666 ?
F1 Ba2 Ni1 31.90(5) 3_656 5_666 ?
F1 Ba2 Ni1 31.90(5) 5_666 5_666 ?
O1 Ba2 Ni1 32.42(7) 5_666 5_666 ?
Ni1 Ba2 Ni1 166.151(11) 2_564 5_666 ?
F8 Ba3 F3 131.92(11) . . ?
F8 Ba3 F5 82.38(8) . 3_645 ?
F3 Ba3 F5 134.41(7) . 3_645 ?
F8 Ba3 F5 82.38(8) . 5_665 ?
F3 Ba3 F5 134.41(7) . 5_665 ?
F5 Ba3 F5 67.39(10) 3_645 5_665 ?
F8 Ba3 F1 74.86(9) . 7_565 ?
F3 Ba3 F1 62.66(8) . 7_565 ?
F5 Ba3 F1 114.39(7) 3_645 7_565 ?
F5 Ba3 F1 156.49(7) 5_665 7_565 ?
F8 Ba3 F1 74.86(9) . . ?
F3 Ba3 F1 62.66(8) . . ?
F5 Ba3 F1 156.49(7) 3_645 . ?
F5 Ba3 F1 114.39(7) 5_665 . ?
F1 Ba3 F1 54.04(9) 7_565 . ?
F8 Ba3 F6 75.86(5) . . ?
F3 Ba3 F6 99.11(5) . . ?
F5 Ba3 F6 120.73(7) 3_645 . ?
F5 Ba3 F6 55.61(7) 5_665 . ?
F1 Ba3 F6 111.78(7) 7_565 . ?
F1 Ba3 F6 59.33(6) . . ?
F8 Ba3 F6 75.86(5) . 7_565 ?
F3 Ba3 F6 99.11(5) . 7_565 ?
F5 Ba3 F6 55.61(7) 3_645 7_565 ?
F5 Ba3 F6 120.73(7) 5_665 7_565 ?
F1 Ba3 F6 59.34(6) 7_565 7_565 ?
F1 Ba3 F6 111.78(7) . 7_565 ?
F6 Ba3 F6 151.71(10) . 7_565 ?
F8 Ba3 F4 132.56(5) . 3_645 ?
F3 Ba3 F4 71.97(7) . 3_645 ?
F5 Ba3 F4 62.48(7) 3_645 3_645 ?
F5 Ba3 F4 109.10(7) 5_665 3_645 ?
F1 Ba3 F4 90.94(7) 7_565 3_645 ?
F1 Ba3 F4 131.50(7) . 3_645 ?
F6 Ba3 F4 148.90(7) . 3_645 ?
F6 Ba3 F4 58.45(7) 7_565 3_645 ?
F8 Ba3 F4 132.56(5) . 5_665 ?
F3 Ba3 F4 71.97(7) . 5_665 ?
F5 Ba3 F4 109.10(7) 3_645 5_665 ?
F5 Ba3 F4 62.48(7) 5_665 5_665 ?
F1 Ba3 F4 131.50(7) 7_565 5_665 ?
F1 Ba3 F4 90.93(7) . 5_665 ?
F6 Ba3 F4 58.45(7) . 5_665 ?
F6 Ba3 F4 148.90(7) 7_565 5_665 ?
F4 Ba3 F4 90.69(9) 3_645 5_665 ?
F8 Ba3 O1 138.00(13) . 1_554 ?
F3 Ba3 O1 90.08(12) . 1_554 ?
F5 Ba3 O1 63.19(9) 3_645 1_554 ?
F5 Ba3 O1 63.19(9) 5_665 1_554 ?
F1 Ba3 O1 139.82(9) 7_565 1_554 ?
F1 Ba3 O1 139.81(9) . 1_554 ?
F6 Ba3 O1 100.72(5) . 1_554 ?
F6 Ba3 O1 100.72(5) 7_565 1_554 ?
F4 Ba3 O1 50.91(6) 3_645 1_554 ?
F4 Ba3 O1 50.91(6) 5_665 1_554 ?
F8 Ba3 Ni1 97.13(8) . . ?
F3 Ba3 Ni1 34.79(7) . . ?
F5 Ba3 Ni1 146.25(5) 3_645 . ?
F5 Ba3 Ni1 146.25(5) 5_665 . ?
F1 Ba3 Ni1 35.64(5) 7_565 . ?
F1 Ba3 Ni1 35.64(5) . . ?
F6 Ba3 Ni1 91.36(5) . . ?
F6 Ba3 Ni1 91.36(5) 7_565 . ?
F4 Ba3 Ni1 96.08(5) 3_645 . ?
F4 Ba3 Ni1 96.08(5) 5_665 . ?
O1 Ba3 Ni1 124.87(10) 1_554 . ?
F2 Ni1 F2 94.92(15) . 7_565 ?
F2 Ni1 F3 90.94(10) . . ?
F2 Ni1 F3 90.94(10) 7_565 . ?
F2 Ni1 O1 90.19(13) . . ?
F2 Ni1 O1 90.19(13) 7_565 . ?
F3 Ni1 O1 178.34(18) . . ?
F2 Ni1 F1 94.04(10) . 7_565 ?
F2 Ni1 F1 171.00(10) 7_565 7_565 ?
F3 Ni1 F1 87.98(10) . 7_565 ?
O1 Ni1 F1 90.71(14) . 7_565 ?
F2 Ni1 F1 171.00(10) . . ?
F2 Ni1 F1 94.04(10) 7_565 . ?
F3 Ni1 F1 87.98(10) . . ?
O1 Ni1 F1 90.72(14) . . ?
F1 Ni1 F1 76.99(14) 7_565 . ?
F2 Ni1 Ba3 120.75(8) . . ?
F2 Ni1 Ba3 120.75(8) 7_565 . ?
F3 Ni1 Ba3 47.74(10) . . ?
O1 Ni1 Ba3 130.60(15) . . ?
F1 Ni1 Ba3 52.97(7) 7_565 . ?
F1 Ni1 Ba3 52.97(7) . . ?
F2 Ni1 Ba2 48.04(7) . 2_565 ?
F2 Ni1 Ba2 48.04(7) 7_565 2_565 ?
F3 Ni1 Ba2 99.95(10) . 2_565 ?
O1 Ni1 Ba2 81.72(15) . 2_565 ?
F1 Ni1 Ba2 140.91(7) 7_565 2_565 ?
F1 Ni1 Ba2 140.91(7) . 2_565 ?
Ba3 Ni1 Ba2 147.69(2) . 2_565 ?
F2 Ni1 Ba2 126.07(7) . 5_666 ?
F2 Ni1 Ba2 126.07(7) 7_565 5_666 ?
F3 Ni1 Ba2 118.07(10) . 5_666 ?
O1 Ni1 Ba2 60.26(15) . 5_666 ?
F1 Ni1 Ba2 47.68(7) 7_565 5_666 ?
F1 Ni1 Ba2 47.68(7) . 5_666 ?
Ba3 Ni1 Ba2 70.334(13) . 5_666 ?
Ba2 Ni1 Ba2 141.981(19) 2_565 5_666 ?
F2 Ni1 Ba1 50.04(8) . 7_565 ?
F2 Ni1 Ba1 105.62(8) 7_565 7_565 ?
F3 Ni1 Ba1 43.22(4) . 7_565 ?
O1 Ni1 Ba1 137.48(6) . 7_565 ?
F1 Ni1 Ba1 79.56(7) 7_565 7_565 ?
F1 Ni1 Ba1 126.08(7) . 7_565 ?
Ba3 Ni1 Ba1 74.168(12) . 7_565 ?
Ba2 Ni1 Ba1 80.601(13) 2_565 7_565 ?
Ba2 Ni1 Ba1 127.014(13) 5_666 7_565 ?
F2 Ni1 Ba1 105.62(8) . . ?
F2 Ni1 Ba1 50.04(8) 7_565 . ?
F3 Ni1 Ba1 43.22(4) . . ?
O1 Ni1 Ba1 137.48(6) . . ?
F1 Ni1 Ba1 126.08(7) 7_565 . ?
F1 Ni1 Ba1 79.56(7) . . ?
Ba3 Ni1 Ba1 74.167(12) . . ?
Ba2 Ni1 Ba1 80.602(13) 2_565 . ?
Ba2 Ni1 Ba1 127.013(13) 5_666 . ?
Ba1 Ni1 Ba1 76.431(14) 7_565 . ?
F5 Ni2 F5 180.0 . 5_665 ?
F5 Ni2 F6 80.77(10) . 5_665 ?
F5 Ni2 F6 99.23(10) 5_665 5_665 ?
F5 Ni2 F6 99.23(10) . . ?
F5 Ni2 F6 80.77(10) 5_665 . ?
F6 Ni2 F6 180.0 5_665 . ?
F5 Ni2 F4 87.44(10) . 5_665 ?
F5 Ni2 F4 92.56(10) 5_665 5_665 ?
F6 Ni2 F4 91.50(10) 5_665 5_665 ?
F6 Ni2 F4 88.50(10) . 5_665 ?
F5 Ni2 F4 92.56(10) . . ?
F5 Ni2 F4 87.44(10) 5_665 . ?
F6 Ni2 F4 88.50(10) 5_665 . ?
F6 Ni2 F4 91.50(10) . . ?
F4 Ni2 F4 180.0 5_665 . ?
F5 Ni2 Ba3 132.38(7) . . ?
F5 Ni2 Ba3 47.62(7) 5_665 . ?
F6 Ni2 Ba3 126.24(8) 5_665 . ?
F6 Ni2 Ba3 53.76(8) . . ?
F4 Ni2 Ba3 57.39(7) 5_665 . ?
F4 Ni2 Ba3 122.61(7) . . ?
F5 Ni2 Ba3 47.62(7) . 5_665 ?
F5 Ni2 Ba3 132.38(7) 5_665 5_665 ?
F6 Ni2 Ba3 53.76(8) 5_665 5_665 ?
F6 Ni2 Ba3 126.24(8) . 5_665 ?
F4 Ni2 Ba3 122.61(7) 5_665 5_665 ?
F4 Ni2 Ba3 57.39(7) . 5_665 ?
Ba3 Ni2 Ba3 180.0 . 5_665 ?
F5 Ni2 Ba1 54.40(7) . 2_564 ?
F5 Ni2 Ba1 125.60(7) 5_665 2_564 ?
F6 Ni2 Ba1 49.05(7) 5_665 2_564 ?
F6 Ni2 Ba1 130.95(7) . 2_564 ?
F4 Ni2 Ba1 54.10(7) 5_665 2_564 ?
F4 Ni2 Ba1 125.90(7) . 2_564 ?
Ba3 Ni2 Ba1 110.471(6) . 2_564 ?
Ba3 Ni2 Ba1 69.530(6) 5_665 2_564 ?
F5 Ni2 Ba1 125.60(7) . 6_656 ?
F5 Ni2 Ba1 54.40(7) 5_665 6_656 ?
F6 Ni2 Ba1 130.95(7) 5_665 6_656 ?
F6 Ni2 Ba1 49.05(7) . 6_656 ?
F4 Ni2 Ba1 125.90(7) 5_665 6_656 ?
F4 Ni2 Ba1 54.10(7) . 6_656 ?
Ba3 Ni2 Ba1 69.529(6) . 6_656 ?
Ba3 Ni2 Ba1 110.471(6) 5_665 6_656 ?
Ba1 Ni2 Ba1 180.0 2_564 6_656 ?
F1 Ni3 F1 180.0 . 5_666 ?
F1 Ni3 F6 89.06(10) . . ?
F1 Ni3 F6 90.94(10) 5_666 . ?
F1 Ni3 F6 90.94(10) . 5_666 ?
F1 Ni3 F6 89.06(10) 5_666 5_666 ?
F6 Ni3 F6 180.0 . 5_666 ?
F1 Ni3 F7 87.93(10) . 5_666 ?
F1 Ni3 F7 92.07(10) 5_666 5_666 ?
F6 Ni3 F7 86.33(10) . 5_666 ?
F6 Ni3 F7 93.67(10) 5_666 5_666 ?
F1 Ni3 F7 92.07(10) . . ?
F1 Ni3 F7 87.93(10) 5_666 . ?
F6 Ni3 F7 93.67(10) . . ?
F6 Ni3 F7 86.33(10) 5_666 . ?
F7 Ni3 F7 180.00(4) 5_666 . ?
F1 Ni3 Ba2 45.02(7) . 5_666 ?
F1 Ni3 Ba2 134.98(7) 5_666 5_666 ?
F6 Ni3 Ba2 97.72(7) . 5_666 ?
F6 Ni3 Ba2 82.28(7) 5_666 5_666 ?
F7 Ni3 Ba2 45.05(7) 5_666 5_666 ?
F7 Ni3 Ba2 134.95(7) . 5_666 ?
F1 Ni3 Ba2 134.98(7) . . ?
F1 Ni3 Ba2 45.02(7) 5_666 . ?
F6 Ni3 Ba2 82.28(7) . . ?
F6 Ni3 Ba2 97.72(7) 5_666 . ?
F7 Ni3 Ba2 134.95(7) 5_666 . ?
F7 Ni3 Ba2 45.05(7) . . ?
Ba2 Ni3 Ba2 180.0 5_666 . ?
F1 Ni3 Ba3 136.87(7) . 5_666 ?
F1 Ni3 Ba3 43.13(7) 5_666 5_666 ?
F6 Ni3 Ba3 134.08(8) . 5_666 ?
F6 Ni3 Ba3 45.92(8) 5_666 5_666 ?
F7 Ni3 Ba3 93.88(7) 5_666 5_666 ?
F7 Ni3 Ba3 86.12(7) . 5_666 ?
Ba2 Ni3 Ba3 114.500(5) 5_666 5_666 ?
Ba2 Ni3 Ba3 65.501(5) . 5_666 ?
F1 Ni3 Ba3 43.13(7) . . ?
F1 Ni3 Ba3 136.87(7) 5_666 . ?
F6 Ni3 Ba3 45.92(8) . . ?
F6 Ni3 Ba3 134.08(8) 5_666 . ?
F7 Ni3 Ba3 86.12(7) 5_666 . ?
F7 Ni3 Ba3 93.88(7) . . ?
Ba2 Ni3 Ba3 65.500(5) 5_666 . ?
Ba2 Ni3 Ba3 114.500(5) . . ?
Ba3 Ni3 Ba3 180.0 5_666 . ?
F1 Ni3 Ba1 85.12(7) . 2_565 ?
F1 Ni3 Ba1 94.88(7) 5_666 2_565 ?
F6 Ni3 Ba1 138.35(7) . 2_565 ?
F6 Ni3 Ba1 41.65(7) 5_666 2_565 ?
F7 Ni3 Ba1 134.43(7) 5_666 2_565 ?
F7 Ni3 Ba1 45.57(7) . 2_565 ?
Ba2 Ni3 Ba1 106.595(6) 5_666 2_565 ?
Ba2 Ni3 Ba1 73.406(6) . 2_565 ?
Ba3 Ni3 Ba1 63.355(6) 5_666 2_565 ?
Ba3 Ni3 Ba1 116.646(5) . 2_565 ?
F1 Ni3 Ba1 94.88(7) . 6_656 ?
F1 Ni3 Ba1 85.12(7) 5_666 6_656 ?
F6 Ni3 Ba1 41.65(7) . 6_656 ?
F6 Ni3 Ba1 138.35(7) 5_666 6_656 ?
F7 Ni3 Ba1 45.57(7) 5_666 6_656 ?
F7 Ni3 Ba1 134.43(7) . 6_656 ?
Ba2 Ni3 Ba1 73.405(5) 5_666 6_656 ?
Ba2 Ni3 Ba1 106.594(6) . 6_656 ?
Ba3 Ni3 Ba1 116.645(6) 5_666 6_656 ?
Ba3 Ni3 Ba1 63.354(6) . 6_656 ?
Ba1 Ni3 Ba1 180.0 2_565 6_656 ?
Ni3 F1 Ni1 145.47(13) . . ?
Ni3 F1 Ba3 107.77(10) . . ?
Ni1 F1 Ba3 91.40(8) . . ?
Ni3 F1 Ba2 105.47(9) . 5_666 ?
Ni1 F1 Ba2 100.42(9) . 5_666 ?
Ba3 F1 Ba2 96.34(7) . 5_666 ?
Ni1 F2 Ba1 135.06(11) . 8_656 ?
Ni1 F2 Ba2 99.85(10) . 2_565 ?
Ba1 F2 Ba2 111.00(8) 8_656 2_565 ?
Ni1 F2 Ba1 98.83(10) . 7_565 ?
Ba1 F2 Ba1 96.56(8) 8_656 7_565 ?
Ba2 F2 Ba1 115.37(8) 2_565 7_565 ?
Ni1 F3 Ba3 97.47(13) . . ?
Ni1 F3 Ba1 106.52(9) . 7_565 ?
Ba3 F3 Ba1 111.75(8) . 7_565 ?
Ni1 F3 Ba1 106.52(9) . . ?
Ba3 F3 Ba1 111.75(8) . . ?
Ba1 F3 Ba1 120.02(12) 7_565 . ?
Ni2 F4 Ba1 132.01(11) . 5_665 ?
Ni2 F4 Ba1 90.59(9) . 6_656 ?
Ba1 F4 Ba1 93.84(7) 5_665 6_656 ?
Ni2 F4 Ba3 86.50(8) . 5_665 ?
Ba1 F4 Ba3 97.51(7) 5_665 5_665 ?
Ba1 F4 Ba3 167.01(10) 6_656 5_665 ?
Ni2 F5 Ba3 99.00(9) . 5_665 ?
Ni2 F5 Ba2 132.96(11) . . ?
Ba3 F5 Ba2 110.76(9) 5_665 . ?
Ni2 F5 Ba1 92.59(9) . 2_564 ?
Ba3 F5 Ba1 93.61(7) 5_665 2_564 ?
Ba2 F5 Ba1 119.86(9) . 2_564 ?
Ni2 F6 Ni3 147.46(14) . . ?
Ni2 F6 Ba1 97.69(9) . 6_656 ?
Ni3 F6 Ba1 109.46(10) . 6_656 ?
Ni2 F6 Ba3 91.84(9) . . ?
Ni3 F6 Ba3 103.83(10) . . ?
Ba1 F6 Ba3 93.27(8) 6_656 . ?
Ni3 F7 Ba1 128.70(11) . . ?
Ni3 F7 Ba2 103.84(9) . . ?
Ba1 F7 Ba2 110.90(8) . . ?
Ni3 F7 Ba1 103.77(9) . 2_565 ?
Ba1 F7 Ba1 98.93(7) . 2_565 ?
Ba2 F7 Ba1 109.47(8) . 2_565 ?
Ba3 F8 Ba2 104.78(12) . 5_666 ?
Ba3 F8 Ba1 100.18(9) . 6_656 ?
Ba2 F8 Ba1 115.72(7) 5_666 6_656 ?
Ba3 F8 Ba1 100.18(9) . 4 ?
Ba2 F8 Ba1 115.72(7) 5_666 4 ?
Ba1 F8 Ba1 116.51(12) 6_656 4 ?
Ni1 O1 Ba3 174.3(2) . 1_556 ?
Ni1 O1 Ba2 87.31(16) . 5_666 ?
Ba3 O1 Ba2 86.96(12) 1_556 5_666 ?

loop_
_geom_bond_atom_site_label_1
_geom_bond_atom_site_label_2
_geom_bond_distance
_geom_bond_site_symmetry_2
_geom_bond_publ_flag
Ba1 F7 2.668(2) . ?
Ba1 F2 2.694(2) 8_665 ?
Ba1 F3 2.7019(17) . ?
Ba1 F6 2.743(2) 6_556 ?
Ba1 F8 2.7517(18) 6_556 ?
Ba1 F4 2.840(2) 5_665 ?
Ba1 F7 2.860(2) 2_564 ?
Ba1 F4 2.915(3) 6_556 ?
Ba1 F5 2.929(2) 2_565 ?
Ba1 F2 2.934(3) 7_565 ?
Ba1 Ni2 3.5984(2) 2_565 ?
Ba1 Ni1 3.7828(6) . ?
Ba2 F5 2.639(2) 7_575 ?
Ba2 F5 2.639(2) . ?
Ba2 F8 2.704(3) 5_666 ?
Ba2 F2 2.769(2) 8_665 ?
Ba2 F2 2.769(2) 2_564 ?
Ba2 F7 2.798(2) . ?
Ba2 F7 2.798(2) 7_575 ?
Ba2 F1 2.817(2) 3_656 ?
Ba2 F1 2.817(2) 5_666 ?
Ba2 O1 3.258(5) 5_666 ?
Ba2 Ni1 3.6690(7) 2_564 ?
Ba2 Ni1 3.7477(7) 5_666 ?
Ba3 F8 2.540(3) . ?
Ba3 F3 2.579(3) . ?
Ba3 F5 2.635(2) 3_645 ?
Ba3 F5 2.635(2) 5_665 ?
Ba3 F1 2.759(2) 7_565 ?
Ba3 F1 2.759(2) . ?
Ba3 F6 2.843(3) . ?
Ba3 F6 2.843(3) 7_565 ?
Ba3 F4 2.973(3) 3_645 ?
Ba3 F4 2.973(3) 5_665 ?
Ba3 O1 3.045(4) 1_554 ?
Ba3 Ni1 3.4550(7) . ?
Ni1 F2 1.980(2) . ?
Ni1 F2 1.980(2) 7_565 ?
Ni1 F3 1.988(3) . ?
Ni1 O1 2.012(4) . ?
Ni1 F1 2.014(2) 7_565 ?
Ni1 F1 2.014(2) . ?
Ni2 F5 1.962(2) . ?
Ni2 F5 1.962(2) 5_665 ?
Ni2 F6 1.991(2) 5_665 ?
Ni2 F6 1.991(2) . ?
Ni2 F4 2.080(2) 5_665 ?
Ni2 F4 2.080(2) . ?
Ni3 F1 1.962(2) . ?
Ni3 F1 1.962(2) 5_666 ?
Ni3 F6 1.993(2) . ?
Ni3 F6 1.993(2) 5_666 ?
Ni3 F7 2.043(2) 5_666 ?
Ni3 F7 2.043(2) . ?

loop_
_geom_hbond_atom_site_label_D
_geom_hbond_atom_site_label_H
_geom_hbond_atom_site_label_A
_geom_hbond_distance_DH
_geom_hbond_distance_HA
_geom_hbond_distance_DA
_geom_hbond_angle_DHA
_geom_hbond_site_symmetry_A
_geom_hbond_publ_flag
O1 H1 F4 0.856(10) 1.748(18) 2.587(4) 166(6) 3_646 yes
